data_7039001
loop_
_publ_author_name
'Zhang, Yuan-Yuan'
'Zhang, Ru-Fen'
'Zhang, Shao-Liang'
'Cheng, Shuang'
'Li, Qian-Li'
'Ma, Chun-Lin'

_publ_section_title
;
 Syntheses, structures and anti-tumor activity of four new organotin(iv)
 carboxylates based on 2-thienylselenoacetic acid.
;
_journal_issue 20
_journal_name_full 'Dalton transactions (Cambridge, England : 2003)'
_journal_page_first 8412
_journal_page_last 8421
_journal_paper_doi 10.1039/c6dt00532b
_journal_volume 45
_journal_year 2016
_chemical_formula_moiety 'C144 H120 O12 S6 Se6 Sn6'
_chemical_formula_sum 'C144 H120 O12 S6 Se6 Sn6'
_chemical_formula_weight 3420.66
_chemical_melting_point ?
_chemical_name_common complex2
_chemical_name_systematic
; 
 ? 
;
_space_group_IT_number 148
_symmetry_cell_setting trigonal
_symmetry_space_group_name_Hall '-R 3'
_symmetry_space_group_name_H-M 'R -3 :H'
_atom_sites_solution_hydrogens geom
_atom_sites_solution_primary direct
_atom_sites_solution_secondary difmap
_audit_creation_method SHELXL-97
_audit_update_record
;
2016-04-11 deposited with the CCDC.
2016-04-12 downloaded from the CCDC.
;
_cell_angle_alpha 90.00
_cell_angle_beta 90.00
_cell_angle_gamma 120.00
_cell_formula_units_Z 3
_cell_length_a 19.420(7)
_cell_length_b 19.420(7)
_cell_length_c 31.641(13)
_cell_measurement_reflns_used 4820
_cell_measurement_temperature 298(2)
_cell_measurement_theta_max 26.4365
_cell_measurement_theta_min 2.5045
_cell_volume 10334(7)
_computing_cell_refinement 'Bruker SMART'
_computing_data_collection 'Bruker SMART'
_computing_data_reduction 'Bruker SAINT'
_computing_molecular_graphics Diamond
_computing_publication_material 'Bruker SHELXTL'
_computing_structure_refinement 'SHELXL-97 (Sheldrick, 2008)'
_computing_structure_solution 'SHELXS-97 (Sheldrick, 2008)'
_diffrn_ambient_temperature 298(2)
_diffrn_measured_fraction_theta_full 0.999
_diffrn_measured_fraction_theta_max 0.999
_diffrn_measurement_device_type 'CCD area detector'
_diffrn_measurement_method 'phi and omega scans'
_diffrn_radiation_monochromator graphite
_diffrn_radiation_source 'fine-focus sealed tube'
_diffrn_radiation_type MoK\a
_diffrn_radiation_wavelength 0.71073
_diffrn_reflns_av_R_equivalents 0.0000
_diffrn_reflns_av_unetI/netI 0.1289
_diffrn_reflns_limit_h_max 11
_diffrn_reflns_limit_h_min -23
_diffrn_reflns_limit_k_max 23
_diffrn_reflns_limit_k_min 0
_diffrn_reflns_limit_l_max 37
_diffrn_reflns_limit_l_min 0
_diffrn_reflns_number 4054
_diffrn_reflns_theta_full 24.99
_diffrn_reflns_theta_max 24.99
_diffrn_reflns_theta_min 2.51
_exptl_absorpt_coefficient_mu 2.805
_exptl_absorpt_correction_T_max 0.4866
_exptl_absorpt_correction_T_min 0.3585
_exptl_absorpt_correction_type multi-scan
_exptl_absorpt_process_details sadabs
_exptl_crystal_colour colorless
_exptl_crystal_density_diffrn 1.649
_exptl_crystal_density_method 'not measured'
_exptl_crystal_description block
_exptl_crystal_F_000 5040
_exptl_crystal_size_max 0.46
_exptl_crystal_size_mid 0.38
_exptl_crystal_size_min 0.30
_refine_diff_density_max 1.104
_refine_diff_density_min -0.711
_refine_diff_density_rms 0.145
_refine_ls_extinction_method none
_refine_ls_goodness_of_fit_ref 1.004
_refine_ls_hydrogen_treatment constr
_refine_ls_matrix_type full
_refine_ls_number_parameters 263
_refine_ls_number_reflns 4054
_refine_ls_number_restraints 0
_refine_ls_restrained_S_all 1.004
_refine_ls_R_factor_all 0.0969
_refine_ls_R_factor_gt 0.0510
_refine_ls_shift/su_max 0.005
_refine_ls_shift/su_mean 0.000
_refine_ls_structure_factor_coef Fsqd
_refine_ls_weighting_details 'calc w=1/[\s^2^(Fo^2^)+(0.0050P)^2^+22.6673P] where P=(Fo^2^+2Fc^2^)/3'
_refine_ls_weighting_scheme calc
_refine_ls_wR_factor_gt 0.1185
_refine_ls_wR_factor_ref 0.1327
_reflns_number_gt 2648
_reflns_number_total 4054
_reflns_threshold_expression >2sigma(I)
_cod_data_source_file c6dt00532b2.cif
_cod_data_source_block 2
_cod_depositor_comments
;
The following automatic conversions were performed:

'_chemical_melting_point' value 'not measured' was changed to '?' -
the value is undefined or not given.

'_symmetry_cell_setting' value 'Trigonal' changed to 'trigonal'
according to
/usr/data/users/saulius/crontab/automatic-downloads/rss-feeds/RSC/lib/dictionaries/cif_core.dic
dictionary named 'cif_core.dic' version 2.4.2 from 2011-04-26.

Automatic conversion script
Id: cif_fix_values 4268 2015-11-12 08:31:59Z antanas 

 Adding full bibliography for 7038999--7039004.cif.
;
_cod_original_sg_symbol_H-M 'R-3   '
_cod_database_code 7039001

loop_
_symmetry_equiv_pos_as_xyz
'x, y, z'
'-y, x-y, z'
'-x+y, -x, z'
'x+2/3, y+1/3, z+1/3'
'-y+2/3, x-y+1/3, z+1/3'
'-x+y+2/3, -x+1/3, z+1/3'
'x+1/3, y+2/3, z+2/3'
'-y+1/3, x-y+2/3, z+2/3'
'-x+y+1/3, -x+2/3, z+2/3'
'-x, -y, -z'
'y, -x+y, -z'
'x-y, x, -z'
'-x+2/3, -y+1/3, -z+1/3'
'y+2/3, -x+y+1/3, -z+1/3'
'x-y+2/3, x+1/3, -z+1/3'
'-x+1/3, -y+2/3, -z+2/3'
'y+1/3, -x+y+2/3, -z+2/3'
'x-y+1/3, x+2/3, -z+2/3'

loop_
_atom_site_label
_atom_site_type_symbol
_atom_site_fract_x
_atom_site_fract_y
_atom_site_fract_z
_atom_site_U_iso_or_equiv
_atom_site_adp_type
_atom_site_occupancy
_atom_site_symmetry_multiplicity
_atom_site_calc_flag
_atom_site_refinement_flags
Sn1 Sn 1.03670(3) 0.30305(3) 0.997635(14) 0.03234(18) Uani 1 1 d .
Se1 Se 0.81661(5) 0.25667(5) 0.89164(2) 0.0498(3) Uani 1 1 d .
S1 S 0.81856(16) 0.41879(15) 0.88476(7) 0.0672(7) Uani 1 1 d .
O1 O 0.9232(3) 0.2935(3) 0.97899(13) 0.0362(11) Uani 1 1 d .
O2 O 1.1637(3) 0.3179(3) 1.01353(13) 0.0368(11) Uani 1 1 d .
C1 C 0.9054(6) 0.5091(5) 0.8847(2) 0.063(3) Uani 1 1 d .
H1 H 0.9072 0.5576 0.8818 0.076 Uiso 1 1 calc R
C2 C 0.9702(6) 0.5020(6) 0.8893(2) 0.060(2) Uani 1 1 d .
H2 H 1.0214 0.5456 0.8892 0.072 Uiso 1 1 calc R
C3 C 0.9548(5) 0.4232(4) 0.8942(2) 0.0422(18) Uani 1 1 d .
H3 H 0.9930 0.4084 0.8986 0.051 Uiso 1 1 calc R
C4 C 0.8707(5) 0.3699(5) 0.8914(2) 0.045(2) Uani 1 1 d .
C5 C 0.7931(4) 0.2378(4) 0.9526(2) 0.0419(18) Uani 1 1 d .
H5A H 0.7893 0.2817 0.9646 0.050 Uiso 1 1 calc R
H5B H 0.7423 0.1896 0.9565 0.050 Uiso 1 1 calc R
C6 C 0.8572(4) 0.2300(4) 0.97481(19) 0.0300(16) Uani 1 1 d .
C7 C 1.0059(4) 0.2807(4) 1.06299(19) 0.0355(17) Uani 1 1 d .
C8 C 0.9367(5) 0.2775(5) 1.0772(2) 0.050(2) Uani 1 1 d .
H8 H 0.9045 0.2852 1.0583 0.061 Uiso 1 1 calc R
C9 C 0.9154(6) 0.2629(6) 1.1192(3) 0.070(3) Uani 1 1 d .
H9 H 0.8681 0.2591 1.1282 0.085 Uiso 1 1 calc R
C10 C 0.9642(6) 0.2538(6) 1.1483(2) 0.069(3) Uani 1 1 d .
H10 H 0.9506 0.2456 1.1768 0.083 Uiso 1 1 calc R
C11 C 1.0314(6) 0.2572(5) 1.1344(3) 0.065(3) Uani 1 1 d .
H11 H 1.0645 0.2512 1.1534 0.078 Uiso 1 1 calc R
C12 C 1.0514(5) 0.2695(5) 1.0921(2) 0.050(2) Uani 1 1 d .
H12 H 1.0974 0.2702 1.0831 0.060 Uiso 1 1 calc R
C13 C 1.0332(4) 0.2228(4) 0.9507(2) 0.0380(17) Uani 1 1 d .
C14 C 1.0023(5) 0.2241(5) 0.9116(2) 0.048(2) Uani 1 1 d .
H14 H 0.9801 0.2561 0.9066 0.058 Uiso 1 1 calc R
C15 C 1.0052(6) 0.1757(6) 0.8795(3) 0.073(3) Uani 1 1 d .
H15 H 0.9845 0.1761 0.8530 0.087 Uiso 1 1 calc R
C16 C 1.0373(6) 0.1285(6) 0.8859(3) 0.074(3) Uani 1 1 d .
H16 H 1.0391 0.0976 0.8640 0.088 Uiso 1 1 calc R
C17 C 1.0666(6) 0.1267(5) 0.9242(3) 0.073(3) Uani 1 1 d .
H17 H 1.0882 0.0940 0.9287 0.087 Uiso 1 1 calc R
C18 C 1.0649(5) 0.1738(5) 0.9570(3) 0.057(2) Uani 1 1 d .
H18 H 1.0852 0.1722 0.9834 0.068 Uiso 1 1 calc R
C19 C 1.0965(4) 0.4232(4) 0.9748(2) 0.0389(17) Uani 1 1 d .
C20 C 1.0845(5) 0.4815(5) 0.9937(3) 0.055(2) Uani 1 1 d .
H20 H 1.0504 0.4682 1.0167 0.066 Uiso 1 1 calc R
C21 C 1.1218(7) 0.5569(6) 0.9790(4) 0.083(3) Uani 1 1 d .
H21 H 1.1132 0.5954 0.9913 0.099 Uiso 1 1 calc R
C22 C 1.1745(8) 0.5761(7) 0.9442(5) 0.110(5) Uani 1 1 d .
H22 H 1.2025 0.6282 0.9345 0.132 Uiso 1 1 calc R
C23 C 1.1846(6) 0.5181(8) 0.9245(4) 0.094(4) Uani 1 1 d .
H23 H 1.2168 0.5304 0.9007 0.113 Uiso 1 1 calc R
C24 C 1.1473(5) 0.4432(5) 0.9403(2) 0.058(2) Uani 1 1 d .
H24 H 1.1557 0.4046 0.9278 0.069 Uiso 1 1 calc R

loop_
_atom_site_aniso_label
_atom_site_aniso_U_11
_atom_site_aniso_U_22
_atom_site_aniso_U_33
_atom_site_aniso_U_23
_atom_site_aniso_U_13
_atom_site_aniso_U_12
Sn1 0.0306(3) 0.0281(3) 0.0365(3) -0.0015(2) -0.0015(2) 0.0133(2)
Se1 0.0558(6) 0.0463(5) 0.0422(4) 0.0044(4) -0.0095(4) 0.0216(4)
S1 0.0732(17) 0.0671(17) 0.0742(15) 0.0096(12) 0.0032(13) 0.0448(15)
O1 0.031(3) 0.027(3) 0.045(3) -0.001(2) -0.006(2) 0.010(2)
O2 0.026(3) 0.035(3) 0.049(3) -0.003(2) -0.003(2) 0.014(2)
C1 0.089(8) 0.048(6) 0.047(5) 0.013(4) 0.023(5) 0.031(6)
C2 0.052(6) 0.063(7) 0.059(5) 0.012(4) 0.016(5) 0.025(5)
C3 0.039(5) 0.035(4) 0.047(4) 0.017(4) 0.012(4) 0.015(4)
C4 0.057(5) 0.045(5) 0.036(4) 0.008(3) 0.008(4) 0.026(4)
C5 0.028(4) 0.039(5) 0.051(4) 0.012(3) 0.002(3) 0.011(4)
C6 0.026(4) 0.031(4) 0.031(3) -0.004(3) -0.002(3) 0.012(3)
C7 0.038(4) 0.032(4) 0.031(3) -0.005(3) 0.004(3) 0.014(4)
C8 0.044(5) 0.065(6) 0.043(4) -0.012(4) 0.001(4) 0.028(5)
C9 0.059(6) 0.092(8) 0.051(5) -0.014(5) 0.011(5) 0.031(6)
C10 0.077(7) 0.083(7) 0.034(4) -0.016(4) 0.000(5) 0.030(6)
C11 0.082(7) 0.068(7) 0.046(5) 0.008(4) -0.005(5) 0.038(6)
C12 0.052(5) 0.045(5) 0.056(5) 0.005(4) 0.003(4) 0.026(5)
C13 0.027(4) 0.029(4) 0.055(4) -0.002(3) 0.009(3) 0.012(3)
C14 0.047(5) 0.042(5) 0.049(4) 0.001(4) 0.006(4) 0.017(4)
C15 0.068(7) 0.071(7) 0.041(5) -0.008(5) 0.019(4) 0.006(6)
C16 0.068(7) 0.042(6) 0.083(7) -0.029(5) 0.026(6) 0.008(5)
C17 0.051(6) 0.042(6) 0.123(9) -0.027(6) 0.008(6) 0.023(5)
C18 0.039(5) 0.030(5) 0.087(6) -0.010(4) -0.004(5) 0.006(4)
C19 0.032(4) 0.037(4) 0.048(4) 0.005(4) -0.009(3) 0.017(4)
C20 0.058(6) 0.031(5) 0.083(6) -0.009(4) -0.014(5) 0.027(4)
C21 0.087(8) 0.045(7) 0.123(9) -0.007(6) -0.020(7) 0.037(6)
C22 0.075(9) 0.036(6) 0.177(13) 0.042(8) -0.020(9) -0.003(6)
C23 0.054(7) 0.094(9) 0.116(9) 0.060(8) 0.016(6) 0.023(7)
C24 0.052(6) 0.050(6) 0.068(5) 0.021(5) 0.006(4) 0.024(5)

loop_
_atom_type_symbol
_atom_type_description
_atom_type_scat_dispersion_real
_atom_type_scat_dispersion_imag
_atom_type_scat_source
C C 0.0033 0.0016 'International Tables Vol C Tables 4.2.6.8 and 6.1.1.4'
H H 0.0000 0.0000 'International Tables Vol C Tables 4.2.6.8 and 6.1.1.4'
O O 0.0106 0.0060 'International Tables Vol C Tables 4.2.6.8 and 6.1.1.4'
S S 0.1246 0.1234 'International Tables Vol C Tables 4.2.6.8 and 6.1.1.4'
Se Se -0.0929 2.2259 'International Tables Vol C Tables 4.2.6.8 and 6.1.1.4'
Sn Sn -0.6537 1.4246 'International Tables Vol C Tables 4.2.6.8 and 6.1.1.4'

loop_
_geom_angle_atom_site_label_1
_geom_angle_atom_site_label_2
_geom_angle_atom_site_label_3
_geom_angle
_geom_angle_site_symmetry_1
C13 Sn1 C7 128.6(3) .
C13 Sn1 C19 111.3(3) .
C7 Sn1 C19 119.4(3) .
C13 Sn1 O1 95.0(2) .
C7 Sn1 O1 94.3(2) .
C19 Sn1 O1 88.6(2) .
C13 Sn1 O2 83.6(2) .
C7 Sn1 O2 89.3(2) .
C19 Sn1 O2 88.6(2) .
O1 Sn1 O2 176.16(16) .
C4 Se1 C5 99.3(3) .
C4 S1 C1 90.8(5) .
C6 O1 Sn1 126.5(4) .
C6 O2 Sn1 136.7(4) 11_667
C2 C1 S1 112.8(7) .
C1 C2 C3 115.0(8) .
C2 C3 C4 108.8(8) .
C3 C4 S1 112.6(6) .
C3 C4 Se1 127.2(6) .
S1 C4 Se1 120.1(5) .
C6 C5 Se1 110.5(5) .
O2 C6 O1 123.1(6) 12_547
O2 C6 C5 120.9(6) 12_547
O1 C6 C5 115.9(6) .
C12 C7 C8 117.6(7) .
C12 C7 Sn1 123.1(6) .
C8 C7 Sn1 119.2(5) .
C9 C8 C7 120.3(8) .
C8 C9 C10 120.7(8) .
C11 C10 C9 118.8(8) .
C10 C11 C12 120.5(8) .
C7 C12 C11 122.1(8) .
C14 C13 C18 119.3(7) .
C14 C13 Sn1 117.9(5) .
C18 C13 Sn1 122.7(6) .
C13 C14 C15 118.2(8) .
C16 C15 C14 122.0(9) .
C17 C16 C15 119.7(9) .
C16 C17 C18 120.2(9) .
C13 C18 C17 120.6(9) .
C24 C19 C20 119.3(8) .
C24 C19 Sn1 119.4(6) .
C20 C19 Sn1 121.3(6) .
C21 C20 C19 121.0(9) .
C20 C21 C22 118.4(10) .
C23 C22 C21 120.8(10) .
C22 C23 C24 119.4(10) .
C23 C24 C19 120.9(10) .

loop_
_geom_bond_atom_site_label_1
_geom_bond_atom_site_label_2
_geom_bond_distance
_geom_bond_site_symmetry_2
Sn1 C13 2.130(7) .
Sn1 C7 2.136(6) .
Sn1 C19 2.145(7) .
Sn1 O1 2.198(5) .
Sn1 O2 2.388(5) .
Se1 C4 1.905(8) .
Se1 C5 1.973(7) .
S1 C4 1.713(8) .
S1 C1 1.721(9) .
O1 C6 1.266(8) .
O2 C6 1.248(8) 11_667
C1 C2 1.339(12) .
C2 C3 1.414(11) .
C3 C4 1.434(11) .
C5 C6 1.503(9) .
C6 O2 1.248(8) 12_547
C7 C12 1.366(10) .
C7 C8 1.389(10) .
C8 C9 1.379(10) .
C9 C10 1.393(12) .
C10 C11 1.347(13) .
C11 C12 1.381(10) .
C13 C14 1.380(10) .
C13 C18 1.382(10) .
C14 C15 1.403(11) .
C15 C16 1.357(14) .
C16 C17 1.345(13) .
C17 C18 1.396(11) .
C19 C24 1.391(10) .
C19 C20 1.399(10) .
C20 C21 1.351(12) .
C21 C22 1.420(16) .
C22 C23 1.384(16) .
C23 C24 1.355(13) .
